data_9010695
loop_
_publ_author_name
'Redfern, S. A. T.'
'Henderson, C. M. B.'
'Knight, K. S.'
'Wood, B. J.'

_publ_section_title
;
 High-temperature order-disorder in (Fe0.5Mn0.5)2SiO4 and (Mg0.5Mn0.5)2SiO4
 olivines: an in situ neutron diffraction study
 Sample: T = 550 C, Data collected on cooling
;
_journal_name_full 'European Journal of Mineralogy'
_journal_page_first 287
_journal_page_last 300
_journal_volume 9
_journal_year 1997
_chemical_formula_structural FeMnSiO4
_chemical_formula_sum 'Fe Mn O4 Si'
_space_group_IT_number 62
_symmetry_space_group_name_Hall '-P 2c 2ab'
_symmetry_space_group_name_H-M 'P b n m'
_cell_angle_alpha 90
_cell_angle_beta 90
_cell_angle_gamma 90
_cell_length_a 4.8824
_cell_length_b 10.6432
_cell_length_c 6.2103
_cell_formula_units_Z 4
_cell_volume 322.714
_database_code_amcsd 0006673
_diffrn_ambient_temperature 823.15
_exptl_crystal_density_diffrn 4.175
_cod_original_formula_sum '(Fe Mn) Si O4'
_cod_database_code 9010695
_amcsd_formula_title FeMnSiO4

loop_
_space_group_symop_operation_xyz
x,y,z
x,y,1/2-z
-x,-y,1/2+z
1/2+x,1/2-y,1/2+z
1/2-x,1/2+y,1/2-z
1/2-x,1/2+y,z
1/2+x,1/2-y,-z
-x,-y,-z

loop_
_atom_site_label
_atom_site_fract_x
_atom_site_fract_y
_atom_site_fract_z
_atom_site_occupancy
_atom_site_U_iso_or_equiv
FeM1 0.00000 0.00000 0.00000 0.68700 0.01608
MnM1 0.00000 0.00000 0.00000 0.31300 0.01608
MnM2 0.98200 0.28760 0.25000 0.68700 0.01608
FeM2 0.98200 0.28760 0.25000 0.31300 0.01608
Si 0.42640 0.09680 0.25000 1.00000 0.01051
O1 0.76230 0.09430 0.25000 1.00000 0.01900
O2 0.21380 0.45460 0.25000 1.00000 0.02128
O3 0.28770 0.16460 0.04040 1.00000 0.01773

loop_
_cod_related_entry_id
_cod_related_entry_database
_cod_related_entry_code
1 AMCSD 0006673
